data_1554366
loop_
_publ_author_name
'Shen, Wen-Bo'
'Zhou, Bo'
'Zhang, Zhi-Xin'
'Yuan, Han'
'Fang, Wei'
'Ye, Long-Wu'

_publ_section_title
;
 Gold-catalyzed cascade cyclization of N-propargyl ynamides: rapid access
 to functionalized indeno[1,2-c]pyrroles
;
_journal_issue 16
_journal_name_full 'Organic Chemistry Frontiers'
_journal_page_first 2468
_journal_paper_doi 10.1039/C8QO00552D
_journal_volume 5
_journal_year 2018
_chemical_formula_moiety 'C18 H15 N O2 S'
_chemical_formula_sum 'C18 H15 N O2 S'
_chemical_formula_weight 309.37
_chemical_name_systematic 2-(methylsulfonyl)-8-phenyl-2,8-dihydroindeno[1,2-c]pyrrole
_space_group_crystal_system monoclinic
_space_group_IT_number 14
_space_group_name_Hall '-P 2ybc'
_space_group_name_H-M_alt 'P 1 21/c 1'
_atom_sites_solution_hydrogens geom
_audit_creation_date 2015-12-09
_audit_creation_method
;
Olex2 1.2
(compiled 2015.09.30 svn.r3233 for OlexSys, GUI svn.r5103)
;
_audit_update_record
;
2018-05-29 deposited with the CCDC.
2018-07-12 downloaded from the CCDC.
;
_cell_angle_alpha 90
_cell_angle_beta 92.936(4)
_cell_angle_gamma 90
_cell_formula_units_Z 4
_cell_length_a 18.6922(9)
_cell_length_b 5.4470(3)
_cell_length_c 14.5323(7)
_cell_measurement_reflns_used 3024
_cell_measurement_temperature 99.9(2)
_cell_measurement_theta_max 65.9040
_cell_measurement_theta_min 6.0730
_cell_volume 1477.68(13)
_computing_cell_refinement
;
CrysAlisPro, Agilent Technologies,
Version 1.171.37.35 (release 13-08-2014 CrysAlis171 .NET)
(compiled Aug 13 2014,18:06:01)
;
_computing_data_collection
;
CrysAlisPro, Agilent Technologies,
Version 1.171.37.35 (release 13-08-2014 CrysAlis171 .NET)
(compiled Aug 13 2014,18:06:01)
;
_computing_data_reduction
;
CrysAlisPro, Agilent Technologies,
Version 1.171.37.35 (release 13-08-2014 CrysAlis171 .NET)
(compiled Aug 13 2014,18:06:01)
;
_computing_molecular_graphics 'Olex2 (Dolomanov et al., 2009)'
_computing_publication_material 'Olex2 (Dolomanov et al., 2009)'
_computing_structure_refinement 'ShelXL (Sheldrick, 2015)'
_computing_structure_solution 'ShelXT (Sheldrick, 2015)'
_diffrn_ambient_environment N~2~
_diffrn_ambient_temperature 99.9(2)
_diffrn_detector 'CCD plate'
_diffrn_detector_area_resol_mean 10.4741
_diffrn_detector_type Atlas
_diffrn_measured_fraction_theta_full 0.931
_diffrn_measured_fraction_theta_max 0.968
_diffrn_measurement_details
;
#__ type_ start__ end____ width___ exp.time_
  1 omega   62.00  158.00   1.0000    1.0000
omega____ theta____ kappa____ phi______ frames
    -       91.1609   61.0000  120.0000 96

#__ type_ start__ end____ width___ exp.time_
  2 omega  104.00  155.00   1.0000    1.0000
omega____ theta____ kappa____ phi______ frames
    -       91.1609  125.0000   90.0000 51

#__ type_ start__ end____ width___ exp.time_
  3 omega  137.00  166.00   1.0000    1.0000
omega____ theta____ kappa____ phi______ frames
    -       91.1609  149.0000   98.0000 29

#__ type_ start__ end____ width___ exp.time_
  4 omega   95.00  137.00   1.0000    1.0000
omega____ theta____ kappa____ phi______ frames
    -       91.1609  123.0000  -63.0000 42

#__ type_ start__ end____ width___ exp.time_
  5 omega  134.00  166.00   1.0000    1.0000
omega____ theta____ kappa____ phi______ frames
    -       91.1609  125.0000 -180.0000 32

#__ type_ start__ end____ width___ exp.time_
  6 omega   16.00   84.00   1.0000    1.0000
omega____ theta____ kappa____ phi______ frames
    -       91.1609  -30.0000    0.0000 68

#__ type_ start__ end____ width___ exp.time_
  7 omega   34.00  103.00   1.0000    1.0000
omega____ theta____ kappa____ phi______ frames
    -       91.1609  -94.0000 -150.0000 69

#__ type_ start__ end____ width___ exp.time_
  8 omega    4.00   46.00   1.0000    1.0000
omega____ theta____ kappa____ phi______ frames
    -       40.5672  -99.0000   60.0000 42

#__ type_ start__ end____ width___ exp.time_
  9 omega  -86.00  -57.00   1.0000    1.0000
omega____ theta____ kappa____ phi______ frames
    -      -40.5672  125.0000   30.0000 29

#__ type_ start__ end____ width___ exp.time_
 10 omega -116.00  -18.00   1.0000    1.0000
omega____ theta____ kappa____ phi______ frames
    -      -40.5672  -77.0000  150.0000 98
;
_diffrn_measurement_device 'four-circle diffractometer'
_diffrn_measurement_device_type 'SuperNova, Dual, Cu at zero, Atlas'
_diffrn_measurement_method '\w scans'
_diffrn_orient_matrix_UB_11 -0.0282326000
_diffrn_orient_matrix_UB_12 0.0691900000
_diffrn_orient_matrix_UB_13 -0.0980392000
_diffrn_orient_matrix_UB_21 -0.0009361000
_diffrn_orient_matrix_UB_22 0.2729131000
_diffrn_orient_matrix_UB_23 0.0277832000
_diffrn_orient_matrix_UB_31 0.0775516000
_diffrn_orient_matrix_UB_32 0.0284252000
_diffrn_orient_matrix_UB_33 -0.0295071000
_diffrn_radiation_monochromator mirror
_diffrn_radiation_probe x-ray
_diffrn_radiation_type CuK\a
_diffrn_radiation_wavelength 1.54184
_diffrn_reflns_av_R_equivalents 0.0279
_diffrn_reflns_av_unetI/netI 0.0268
_diffrn_reflns_Laue_measured_fraction_full 0.931
_diffrn_reflns_Laue_measured_fraction_max 0.968
_diffrn_reflns_limit_h_max 21
_diffrn_reflns_limit_h_min -16
_diffrn_reflns_limit_k_max 6
_diffrn_reflns_limit_k_min -5
_diffrn_reflns_limit_l_max 16
_diffrn_reflns_limit_l_min -16
_diffrn_reflns_number 4684
_diffrn_reflns_point_group_measured_fraction_full 0.931
_diffrn_reflns_point_group_measured_fraction_max 0.968
_diffrn_reflns_theta_full 67.684
_diffrn_reflns_theta_max 65.820
_diffrn_reflns_theta_min 4.738
_diffrn_source 'sealed X-ray tube'
_diffrn_source_type 'SuperNova (Cu) X-ray Source'
_exptl_absorpt_coefficient_mu 1.997
_exptl_absorpt_correction_T_max 1.00000
_exptl_absorpt_correction_T_min 0.68352
_exptl_absorpt_correction_type multi-scan
_exptl_absorpt_process_details
;
CrysAlisPro, Agilent Technologies,
Version 1.171.37.35 (release 13-08-2014 CrysAlis171 .NET)
(compiled Aug 13 2014,18:06:01)
Empirical absorption correction using spherical harmonics,
 implemented in SCALE3 ABSPACK scaling algorithm.
;
_exptl_crystal_density_diffrn 1.391
_exptl_crystal_F_000 648
_exptl_crystal_recrystallization_method 'Re-crystallisation from solvent: hexane and ethyl acetate'
_exptl_crystal_size_max 0.41
_exptl_crystal_size_mid 0.34
_exptl_crystal_size_min 0.31
_refine_diff_density_max 0.488
_refine_diff_density_min -0.482
_refine_diff_density_rms 0.069
_refine_ls_extinction_method none
_refine_ls_goodness_of_fit_ref 1.081
_refine_ls_hydrogen_treatment constr
_refine_ls_matrix_type full
_refine_ls_number_parameters 200
_refine_ls_number_reflns 2493
_refine_ls_number_restraints 0
_refine_ls_restrained_S_all 1.081
_refine_ls_R_factor_all 0.0473
_refine_ls_R_factor_gt 0.0457
_refine_ls_shift/su_max 0.000
_refine_ls_shift/su_mean 0.000
_refine_ls_structure_factor_coef Fsqd
_refine_ls_weighting_details 'w=1/[\s^2^(Fo^2^)+(0.0607P)^2^+1.7393P] where P=(Fo^2^+2Fc^2^)/3'
_refine_ls_weighting_scheme calc
_refine_ls_wR_factor_gt 0.1183
_refine_ls_wR_factor_ref 0.1198
_reflns_Friedel_coverage 0.000
_reflns_number_gt 2385
_reflns_number_total 2493
_reflns_threshold_expression 'I > 2\s(I)'
_cod_data_source_file c8qo00552d2.cif
_cod_data_source_block exp_7568
_cod_original_cell_volume 1477.69(12)
_cod_database_code 1554366
_shelxl_version_number 2014-3
_shelx_space_group_comment
;
The symmetry employed for this shelxl refinement is uniquely defined
by the following loop, which should always be used as a source of
symmetry information in preference to the above space-group names.
They are only intended as comments.
;
_shelx_estimated_absorpt_t_max 0.576
_shelx_estimated_absorpt_t_min 0.495
_reflns_odcompleteness_completeness 99.80
_reflns_odcompleteness_iscentric 1
_reflns_odcompleteness_theta 61.08
_olex2_refinement_description
;
1. Fixed Uiso
 At 1.2 times of:
  All C(H) groups
 At 1.5 times of:
  All C(H,H,H) groups
2.a Ternary CH refined with riding coordinates:
 C009(H009)
2.b Aromatic/amide H refined with riding coordinates:
 C00A(H00A), C00C(H00C), C00D(H00D), C00E(H00E), C00F(H00F), C00G(H00G),
 C00H(H00H), C00I(H00I), C00J(H00J), C00K(H00K), C00L(H00L)
2.c Idealised Me refined as rotating group:
 C00M(H00B,H00M,H00N)
;
_olex2_date_sample_data_collection 2015-12-07
_olex2_submission_special_instructions 'No special instructions were received'

loop_
_space_group_symop_operation_xyz
'x, y, z'
'-x, y+1/2, -z+1/2'
'-x, -y, -z'
'x, -y-1/2, z-1/2'

loop_
_atom_site_label
_atom_site_type_symbol
_atom_site_fract_x
_atom_site_fract_y
_atom_site_fract_z
_atom_site_U_iso_or_equiv
_atom_site_adp_type
_atom_site_occupancy
_atom_site_site_symmetry_order
_atom_site_calc_flag
_atom_site_refinement_flags_posn
S01 S 0.44539(3) 0.15983(10) 0.60063(4) 0.01593(19) Uani 1 1 d .
O002 O 0.51014(8) 0.2704(3) 0.63693(10) 0.0204(4) Uani 1 1 d .
O003 O 0.44309(8) -0.0969(3) 0.57956(11) 0.0224(4) Uani 1 1 d .
N004 N 0.38478(10) 0.2042(4) 0.67906(13) 0.0178(4) Uani 1 1 d .
C005 C 0.28081(11) 0.1863(4) 0.74379(15) 0.0166(5) Uani 1 1 d .
C006 C 0.32068(11) 0.3898(4) 0.78114(14) 0.0156(5) Uani 1 1 d .
C007 C 0.21622(11) 0.3684(4) 0.85951(15) 0.0175(5) Uani 1 1 d .
C008 C 0.28055(11) 0.5016(4) 0.85345(14) 0.0167(5) Uani 1 1 d .
C009 C 0.21038(11) 0.1575(4) 0.78978(15) 0.0172(5) Uani 1 1 d .
H009 H 0.2108 -0.0018 0.8240 0.021 Uiso 1 1 calc R
C00A C 0.32023(11) 0.0721(4) 0.68087(15) 0.0189(5) Uani 1 1 d .
H00A H 0.3070 -0.0685 0.6452 0.023 Uiso 1 1 calc R
C00B C 0.14382(11) 0.1678(4) 0.72561(14) 0.0163(5) Uani 1 1 d .
C00C C 0.38452(11) 0.4011(4) 0.73985(15) 0.0175(5) Uani 1 1 d .
H00C H 0.4213 0.5196 0.7505 0.021 Uiso 1 1 calc R
C00D C 0.09201(12) -0.0152(4) 0.72957(15) 0.0193(5) Uani 1 1 d .
H00D H 0.0989 -0.1461 0.7723 0.023 Uiso 1 1 calc R
C00E C 0.18536(13) 0.6213(5) 0.98630(15) 0.0234(5) Uani 1 1 d .
H00E H 0.1531 0.6634 1.0322 0.028 Uiso 1 1 calc R
C00F C 0.29703(12) 0.6943(4) 0.91384(15) 0.0200(5) Uani 1 1 d .
H00F H 0.3404 0.7839 0.9098 0.024 Uiso 1 1 calc R
C00G C 0.13252(12) 0.3584(4) 0.66325(16) 0.0199(5) Uani 1 1 d .
H00G H 0.1671 0.4853 0.6601 0.024 Uiso 1 1 calc R
C00H C 0.24874(12) 0.7530(5) 0.98026(15) 0.0214(5) Uani 1 1 d .
H00H H 0.2592 0.8843 1.0219 0.026 Uiso 1 1 calc R
C00I C 0.02003(12) 0.1811(5) 0.60975(16) 0.0212(5) Uani 1 1 d .
H00I H -0.0219 0.1858 0.5700 0.025 Uiso 1 1 calc R
C00J C 0.03029(12) -0.0090(4) 0.67188(16) 0.0222(5) Uani 1 1 d .
H00J H -0.0046 -0.1349 0.6752 0.027 Uiso 1 1 calc R
C00K C 0.16857(12) 0.4282(5) 0.92595(15) 0.0217(5) Uani 1 1 d .
H00K H 0.1252 0.3392 0.9303 0.026 Uiso 1 1 calc R
C00L C 0.07116(12) 0.3654(5) 0.60537(16) 0.0220(5) Uani 1 1 d .
H00L H 0.0641 0.4964 0.5627 0.026 Uiso 1 1 calc R
C00M C 0.41177(12) 0.3277(4) 0.50528(15) 0.0201(5) Uani 1 1 d .
H00B H 0.4097 0.5021 0.5215 0.030 Uiso 1 1 calc GR
H00M H 0.3635 0.2692 0.4870 0.030 Uiso 1 1 calc GR
H00N H 0.4432 0.3058 0.4540 0.030 Uiso 1 1 calc GR

loop_
_atom_site_aniso_label
_atom_site_aniso_U_11
_atom_site_aniso_U_22
_atom_site_aniso_U_33
_atom_site_aniso_U_23
_atom_site_aniso_U_13
_atom_site_aniso_U_12
S01 0.0129(3) 0.0173(3) 0.0177(3) -0.0008(2) 0.0025(2) 0.0025(2)
O002 0.0110(7) 0.0266(9) 0.0236(8) 0.0015(7) 0.0006(6) 0.0014(7)
O003 0.0238(9) 0.0158(8) 0.0283(9) -0.0013(7) 0.0089(7) 0.0030(7)
N004 0.0122(9) 0.0217(10) 0.0198(9) -0.0045(8) 0.0035(7) -0.0018(8)
C005 0.0147(11) 0.0180(11) 0.0169(10) 0.0002(9) -0.0004(8) 0.0014(9)
C006 0.0145(10) 0.0173(11) 0.0148(10) -0.0003(9) -0.0019(8) 0.0010(9)
C007 0.0148(11) 0.0212(12) 0.0163(11) 0.0022(9) -0.0010(8) 0.0034(9)
C008 0.0154(10) 0.0198(11) 0.0147(10) 0.0018(9) -0.0006(8) 0.0055(9)
C009 0.0151(11) 0.0188(12) 0.0179(11) 0.0009(9) 0.0024(9) 0.0007(9)
C00A 0.0162(11) 0.0190(12) 0.0214(11) -0.0029(9) 0.0013(9) -0.0013(9)
C00B 0.0144(11) 0.0198(12) 0.0151(10) -0.0027(9) 0.0042(8) 0.0017(9)
C00C 0.0139(11) 0.0211(11) 0.0175(11) -0.0025(9) -0.0005(8) -0.0027(9)
C00D 0.0188(11) 0.0195(11) 0.0198(11) 0.0009(9) 0.0036(9) -0.0003(9)
C00E 0.0223(12) 0.0331(14) 0.0150(11) -0.0006(10) 0.0020(9) 0.0100(10)
C00F 0.0195(12) 0.0229(12) 0.0172(11) 0.0005(9) -0.0010(9) 0.0043(10)
C00G 0.0176(11) 0.0199(12) 0.0224(12) 0.0012(9) 0.0023(9) -0.0040(9)
C00H 0.0245(12) 0.0224(12) 0.0170(11) -0.0022(9) -0.0021(9) 0.0053(10)
C00I 0.0151(11) 0.0277(13) 0.0208(11) -0.0036(10) 0.0002(9) 0.0002(10)
C00J 0.0172(11) 0.0228(12) 0.0269(12) -0.0036(10) 0.0026(9) -0.0029(10)
C00K 0.0172(11) 0.0302(13) 0.0178(11) 0.0032(10) 0.0013(9) 0.0044(10)
C00L 0.0223(12) 0.0243(12) 0.0195(11) 0.0037(10) 0.0009(9) 0.0009(10)
C00M 0.0186(11) 0.0219(12) 0.0195(11) -0.0014(9) -0.0008(9) 0.0027(9)

loop_
_atom_type_symbol
_atom_type_description
_atom_type_scat_dispersion_real
_atom_type_scat_dispersion_imag
_atom_type_scat_source
C C 0.0181 0.0091 'International Tables Vol C Tables 4.2.6.8 and 6.1.1.4'
H H 0.0000 0.0000 'International Tables Vol C Tables 4.2.6.8 and 6.1.1.4'
N N 0.0311 0.0180 'International Tables Vol C Tables 4.2.6.8 and 6.1.1.4'
O O 0.0492 0.0322 'International Tables Vol C Tables 4.2.6.8 and 6.1.1.4'
S S 0.3331 0.5567 'International Tables Vol C Tables 4.2.6.8 and 6.1.1.4'

loop_
_geom_angle_atom_site_label_1
_geom_angle_atom_site_label_2
_geom_angle_atom_site_label_3
_geom_angle
O002 S01 O003 120.42(10)
O002 S01 N004 106.22(9)
O002 S01 C00M 109.60(11)
O003 S01 N004 105.90(10)
O003 S01 C00M 109.60(11)
N004 S01 C00M 103.71(10)
C00A N004 S01 123.58(15)
C00C N004 S01 124.87(15)
C00C N004 C00A 110.61(17)
C006 C005 C009 111.17(19)
C00A C005 C006 108.8(2)
C00A C005 C009 139.9(2)
C005 C006 C008 108.73(19)
C00C C006 C005 108.6(2)
C00C C006 C008 142.5(2)
C008 C007 C009 112.11(19)
C00K C007 C008 120.2(2)
C00K C007 C009 127.6(2)
C007 C008 C006 107.6(2)
C00F C008 C006 131.7(2)
C00F C008 C007 120.7(2)
C005 C009 C007 100.38(17)
C005 C009 H009 108.9
C005 C009 C00B 115.39(18)
C007 C009 H009 108.9
C00B C009 C007 114.04(18)
C00B C009 H009 108.9
N004 C00A H00A 127.0
C005 C00A N004 105.9(2)
C005 C00A H00A 127.0
C00D C00B C009 119.9(2)
C00G C00B C009 121.5(2)
C00G C00B C00D 118.7(2)
N004 C00C H00C 127.0
C006 C00C N004 106.04(19)
C006 C00C H00C 127.0
C00B C00D H00D 119.5
C00J C00D C00B 121.0(2)
C00J C00D H00D 119.5
C00H C00E H00E 119.5
C00H C00E C00K 120.9(2)
C00K C00E H00E 119.5
C008 C00F H00F 120.7
C00H C00F C008 118.7(2)
C00H C00F H00F 120.7
C00B C00G H00G 119.7
C00B C00G C00L 120.7(2)
C00L C00G H00G 119.7
C00E C00H C00F 120.6(2)
C00E C00H H00H 119.7
C00F C00H H00H 119.7
C00J C00I H00I 120.0
C00J C00I C00L 119.9(2)
C00L C00I H00I 120.0
C00D C00J H00J 120.2
C00I C00J C00D 119.7(2)
C00I C00J H00J 120.2
C007 C00K C00E 118.9(2)
C007 C00K H00K 120.5
C00E C00K H00K 120.5
C00G C00L C00I 120.1(2)
C00G C00L H00L 120.0
C00I C00L H00L 120.0
S01 C00M H00B 109.5
S01 C00M H00M 109.5
S01 C00M H00N 109.5
H00B C00M H00M 109.5
H00B C00M H00N 109.5
H00M C00M H00N 109.5

loop_
_geom_bond_atom_site_label_1
_geom_bond_atom_site_label_2
_geom_bond_distance
S01 O002 1.4285(16)
S01 O003 1.4318(17)
S01 N004 1.6653(18)
S01 C00M 1.750(2)
N004 C00A 1.406(3)
N004 C00C 1.390(3)
C005 C006 1.427(3)
C005 C009 1.515(3)
C005 C00A 1.355(3)
C006 C008 1.455(3)
C006 C00C 1.364(3)
C007 C008 1.411(3)
C007 C009 1.532(3)
C007 C00K 1.386(3)
C008 C00F 1.392(3)
C009 H009 1.0000
C009 C00B 1.517(3)
C00A H00A 0.9500
C00B C00D 1.393(3)
C00B C00G 1.387(3)
C00C H00C 0.9500
C00D H00D 0.9500
C00D C00J 1.391(3)
C00E H00E 0.9500
C00E C00H 1.392(4)
C00E C00K 1.395(4)
C00F H00F 0.9500
C00F C00H 1.392(3)
C00G H00G 0.9500
C00G C00L 1.388(3)
C00H H00H 0.9500
C00I H00I 0.9500
C00I C00J 1.380(3)
C00I C00L 1.390(3)
C00J H00J 0.9500
C00K H00K 0.9500
C00L H00L 0.9500
C00M H00B 0.9800
C00M H00M 0.9800
C00M H00N 0.9800

loop_
_geom_torsion_atom_site_label_1
_geom_torsion_atom_site_label_2
_geom_torsion_atom_site_label_3
_geom_torsion_atom_site_label_4
_geom_torsion
S01 N004 C00A C005 -170.17(16)
S01 N004 C00C C006 170.42(16)
O002 S01 N004 C00A -163.22(18)
O002 S01 N004 C00C 29.0(2)
O003 S01 N004 C00A -34.1(2)
O003 S01 N004 C00C 158.10(18)
C005 C006 C008 C007 -0.6(2)
C005 C006 C008 C00F 176.2(2)
C005 C006 C00C N004 -1.2(2)
C005 C009 C00B C00D 129.7(2)
C005 C009 C00B C00G -51.2(3)
C006 C005 C009 C007 -1.1(2)
C006 C005 C009 C00B 122.0(2)
C006 C005 C00A N004 0.1(2)
C006 C008 C00F C00H -176.5(2)
C007 C008 C00F C00H -0.1(3)
C007 C009 C00B C00D -114.8(2)
C007 C009 C00B C00G 64.3(3)
C008 C006 C00C N004 173.5(3)
C008 C007 C009 C005 0.7(2)
C008 C007 C009 C00B -123.3(2)
C008 C007 C00K C00E 0.0(3)
C008 C00F C00H C00E 0.2(3)
C009 C005 C006 C008 1.1(2)
C009 C005 C006 C00C 177.68(18)
C009 C005 C00A N004 -175.6(3)
C009 C007 C008 C006 -0.1(2)
C009 C007 C008 C00F -177.34(19)
C009 C007 C00K C00E 176.8(2)
C009 C00B C00D C00J 179.6(2)
C009 C00B C00G C00L -179.7(2)
C00A N004 C00C C006 1.2(2)
C00A C005 C006 C008 -175.91(18)
C00A C005 C006 C00C 0.7(3)
C00A C005 C009 C007 174.5(3)
C00A C005 C009 C00B -62.5(4)
C00B C00D C00J C00I 0.0(3)
C00B C00G C00L C00I 0.3(4)
C00C N004 C00A C005 -0.8(2)
C00C C006 C008 C007 -175.3(3)
C00C C006 C008 C00F 1.5(5)
C00D C00B C00G C00L -0.6(3)
C00G C00B C00D C00J 0.4(3)
C00H C00E C00K C007 0.2(3)
C00J C00I C00L C00G 0.1(4)
C00K C007 C008 C006 177.2(2)
C00K C007 C008 C00F 0.0(3)
C00K C007 C009 C005 -176.4(2)
C00K C007 C009 C00B 59.6(3)
C00K C00E C00H C00F -0.2(3)
C00L C00I C00J C00D -0.3(3)
C00M S01 N004 C00A 81.3(2)
C00M S01 N004 C00C -86.5(2)
